data_8105488
loop_
_publ_author_name
'Tan, Ming Yueh'
'Ho, Sheng Zhou'
'Tan, Kong Wai'
'Tiekink, Edward R.T.'

_publ_section_title
;
 Crystal structure of
 3-ethyl-1-[(E)-[(2E)-3-phenylprop-2-en-1-ylidene]amino]thiourea,
 C12H15N3S
;
_journal_issue 6
_journal_name_full 'Zeitschrift f\"ur Kristallographie - New Crystal Structures'
_journal_page_first 1439
_journal_page_last 1441
_journal_paper_doi 10.1515/ncrs-2020-0351
_journal_volume 235
_journal_year 2020
_chemical_formula_moiety 'C12 H15 N3 S1'
_chemical_formula_sum 'C12 H15 N3 S'
_chemical_formula_weight 233.33
_space_group_crystal_system orthorhombic
_space_group_IT_number 61
_space_group_name_Hall '-P 2ac 2ab'
_space_group_name_H-M_alt 'P b c a'
_atom_sites_solution_hydrogens mixed
_atom_sites_solution_primary direct
_atom_sites_solution_secondary difmap
_audit_creation_method SHELXL-2018/3
_cell_angle_alpha 90
_cell_angle_beta 90
_cell_angle_gamma 90
_cell_formula_units_Z 8
_cell_length_a 11.9612(5)
_cell_length_b 8.1215(3)
_cell_length_c 27.5865(12)
_cell_measurement_reflns_used 2214
_cell_measurement_temperature 293(2)
_cell_measurement_theta_max 73.9990
_cell_measurement_theta_min 3.7190
_cell_volume 2679.83(19)
_computing_cell_refinement 'CrysAlis PRO [1]'
_computing_data_collection 'CrysAlis PRO [1]'
_computing_data_reduction 'CrysAlis PRO [1]'
_computing_molecular_graphics 'ORTEP-3 for Windows [4]'
_computing_publication_material 'SHELXL-2018/3 [3]'
_computing_structure_refinement 'SHELXL-2018/3 [3]'
_computing_structure_solution 'SHELXL-97 [2]'
_diffrn_ambient_temperature 293(2)
_diffrn_detector_area_resol_mean 10.4041
_diffrn_measured_fraction_theta_full 0.991
_diffrn_measured_fraction_theta_max 0.960
_diffrn_measurement_device_type 'Agilent Technologies SuperNova Dual diffractometer with Atlas detector'
_diffrn_measurement_method '\w scan'
_diffrn_radiation_monochromator Mirror
_diffrn_radiation_source 'SuperNova (Cu) X-ray Source'
_diffrn_radiation_type CuK\a
_diffrn_radiation_wavelength 1.54184
_diffrn_reflns_av_R_equivalents 0.0242
_diffrn_reflns_av_unetI/netI 0.0221
_diffrn_reflns_Laue_measured_fraction_full 0.991
_diffrn_reflns_Laue_measured_fraction_max 0.960
_diffrn_reflns_limit_h_max 6
_diffrn_reflns_limit_h_min -14
_diffrn_reflns_limit_k_max 8
_diffrn_reflns_limit_k_min -10
_diffrn_reflns_limit_l_max 33
_diffrn_reflns_limit_l_min -17
_diffrn_reflns_number 5668
_diffrn_reflns_point_group_measured_fraction_full 0.991
_diffrn_reflns_point_group_measured_fraction_max 0.960
_diffrn_reflns_theta_full 67.684
_diffrn_reflns_theta_max 74.176
_diffrn_reflns_theta_min 4.894
_exptl_absorpt_coefficient_mu 1.964
_exptl_absorpt_correction_T_max 1.00000
_exptl_absorpt_correction_T_min 0.71451
_exptl_absorpt_correction_type multi-scan
_exptl_absorpt_process_details 'CrysAlis PRO [1]'
_exptl_crystal_colour colourless
_exptl_crystal_density_diffrn 1.157
_exptl_crystal_description slab
_exptl_crystal_F_000 992
_exptl_crystal_size_max 0.500
_exptl_crystal_size_mid 0.500
_exptl_crystal_size_min 0.200
_refine_diff_density_max 0.249
_refine_diff_density_min -0.263
_refine_diff_density_rms 0.057
_refine_ls_extinction_coef 0.0055(5)
_refine_ls_extinction_expression Fc^*^=kFc[1+0.001xFc^2^\l^3^/sin(2\q)]^-1/4^
_refine_ls_extinction_method 'SHELXL-2018/3 (Sheldrick 2018)'
_refine_ls_goodness_of_fit_ref 1.037
_refine_ls_hydrogen_treatment mixed
_refine_ls_matrix_type full
_refine_ls_number_parameters 153
_refine_ls_number_reflns 2612
_refine_ls_number_restraints 2
_refine_ls_restrained_S_all 1.037
_refine_ls_R_factor_all 0.0630
_refine_ls_R_factor_gt 0.0520
_refine_ls_shift/su_max 0.001
_refine_ls_shift/su_mean 0.000
_refine_ls_structure_factor_coef Fsqd
_refine_ls_weighting_details 'w=1/[\s^2^(Fo^2^)+(0.0904P)^2^+0.2162P] where P=(Fo^2^+2Fc^2^)/3'
_refine_ls_weighting_scheme calc
_refine_ls_wR_factor_gt 0.1395
_refine_ls_wR_factor_ref 0.1514
_reflns_Friedel_coverage 0.000
_reflns_Friedel_fraction_full .
_reflns_Friedel_fraction_max .
_reflns_number_gt 2077
_reflns_number_total 2612
_reflns_threshold_expression 'I > 2\s(I)'
_cod_data_source_file suppl_ncrs-2020-0351_suppl.cif
_cod_data_source_block shelx
_cod_original_formula_sum 'C12 H15 N3 S1'
_cod_database_code 8105488
_shelx_shelxl_version_number 2018/3
_shelx_space_group_comment
;
The symmetry employed for this shelxl refinement is uniquely defined
by the following loop, which should always be used as a source of
symmetry information in preference to the above space-group names.
They are only intended as comments.
;
_shelx_estimated_absorpt_t_min 0.440
_shelx_estimated_absorpt_t_max 0.695

loop_
_space_group_symop_operation_xyz
'x, y, z'
'-x+1/2, -y, z+1/2'
'x+1/2, -y+1/2, -z'
'-x, y+1/2, -z+1/2'
'-x, -y, -z'
'x-1/2, y, -z-1/2'
'-x-1/2, y-1/2, z'
'x, -y-1/2, z-1/2'

loop_
_atom_site_label
_atom_site_type_symbol
_atom_site_fract_x
_atom_site_fract_y
_atom_site_fract_z
_atom_site_U_iso_or_equiv
_atom_site_adp_type
_atom_site_occupancy
_atom_site_site_symmetry_order
_atom_site_calc_flag
_atom_site_refinement_flags_posn
_atom_site_refinement_flags_adp
_atom_site_refinement_flags_occupancy
_atom_site_disorder_assembly
_atom_site_disorder_group
S1 S 0.40769(5) 1.07994(8) 0.56349(2) 0.0808(3) Uani 1 1 d . . . . .
N1 N 0.20400(17) 0.9676(3) 0.54422(8) 0.0840(6) Uani 1 1 d D . . . .
H1N H 0.161(2) 0.895(3) 0.5314(10) 0.101 Uiso 1 1 d D U . . .
N2 N 0.33773(15) 0.9067(2) 0.48914(6) 0.0625(4) Uani 1 1 d D . . . .
H2N H 0.4060(10) 0.908(3) 0.4787(8) 0.075 Uiso 1 1 d D U . . .
N3 N 0.25787(14) 0.82382(19) 0.46276(6) 0.0607(4) Uani 1 1 d . . . . .
C1 C 0.30945(17) 0.9790(2) 0.53135(7) 0.0626(5) Uani 1 1 d . . . . .
C2 C 0.1582(3) 1.0259(5) 0.58985(11) 0.1101(10) Uani 1 1 d . . . . .
H2A H 0.197919 1.124233 0.599923 0.132 Uiso 1 1 calc R U . . .
H2B H 0.168847 0.942470 0.614581 0.132 Uiso 1 1 calc R U . . .
C3 C 0.0386(3) 1.0632(5) 0.58535(17) 0.1391(14) Uani 1 1 d . . . . .
H3A H 0.028524 1.153114 0.563184 0.209 Uiso 1 1 calc R U . . .
H3B H 0.009184 1.092909 0.616522 0.209 Uiso 1 1 calc R U . . .
H3C H -0.000141 0.967978 0.573391 0.209 Uiso 1 1 calc R U . . .
C4 C 0.28904(16) 0.7701(2) 0.42132(6) 0.0570(4) Uani 1 1 d . . . . .
H4 H 0.362028 0.787942 0.410951 0.068 Uiso 1 1 calc R U . . .
C5 C 0.21236(16) 0.6825(2) 0.39066(6) 0.0551(4) Uani 1 1 d . . . . .
H5 H 0.141266 0.659052 0.402428 0.066 Uiso 1 1 calc R U . . .
C6 C 0.23898(15) 0.6335(2) 0.34599(6) 0.0557(4) Uani 1 1 d . . . . .
H6 H 0.310561 0.659404 0.335262 0.067 Uiso 1 1 calc R U . . .
C7 C 0.16775(15) 0.5435(2) 0.31210(6) 0.0541(4) Uani 1 1 d . . . . .
C8 C 0.06033(17) 0.4929(2) 0.32368(7) 0.0636(5) Uani 1 1 d . . . . .
H8 H 0.030544 0.519669 0.353807 0.076 Uiso 1 1 calc R U . . .
C9 C -0.0029(2) 0.4039(3) 0.29140(10) 0.0829(7) Uani 1 1 d . . . . .
H9 H -0.074344 0.369578 0.300014 0.099 Uiso 1 1 calc R U . . .
C10 C 0.0386(3) 0.3657(4) 0.24700(12) 0.1029(9) Uani 1 1 d . . . . .
H10 H -0.004487 0.305024 0.225343 0.123 Uiso 1 1 calc R U . . .
C11 C 0.1430(3) 0.4160(4) 0.23407(10) 0.1037(9) Uani 1 1 d . . . . .
H11 H 0.170577 0.391110 0.203416 0.124 Uiso 1 1 calc R U . . .
C12 C 0.2087(2) 0.5047(3) 0.26659(8) 0.0773(6) Uani 1 1 d . . . . .
H12 H 0.280185 0.537972 0.257693 0.093 Uiso 1 1 calc R U . . .

loop_
_atom_site_aniso_label
_atom_site_aniso_U_11
_atom_site_aniso_U_22
_atom_site_aniso_U_33
_atom_site_aniso_U_23
_atom_site_aniso_U_13
_atom_site_aniso_U_12
S1 0.0763(4) 0.0896(4) 0.0764(4) -0.0236(3) -0.0228(3) 0.0027(3)
N1 0.0783(12) 0.0958(14) 0.0778(12) -0.0277(11) 0.0037(10) -0.0159(11)
N2 0.0641(9) 0.0650(9) 0.0584(9) -0.0056(7) -0.0096(7) -0.0059(7)
N3 0.0694(9) 0.0562(9) 0.0563(8) -0.0025(7) -0.0089(7) -0.0076(7)
C1 0.0734(12) 0.0554(9) 0.0590(10) -0.0018(8) -0.0117(9) 0.0019(9)
C2 0.103(2) 0.131(2) 0.0960(19) -0.0405(19) 0.0208(17) -0.0169(18)
C3 0.113(3) 0.126(3) 0.178(4) -0.034(2) 0.046(3) 0.016(2)
C4 0.0643(10) 0.0495(9) 0.0573(10) 0.0031(8) -0.0061(8) -0.0044(8)
C5 0.0612(10) 0.0487(8) 0.0555(9) 0.0039(7) -0.0019(8) -0.0057(7)
C6 0.0596(10) 0.0497(8) 0.0578(10) 0.0032(8) -0.0012(8) -0.0053(7)
C7 0.0643(10) 0.0460(8) 0.0518(9) 0.0041(7) -0.0040(8) 0.0004(7)
C8 0.0653(11) 0.0602(10) 0.0654(11) 0.0059(9) -0.0104(9) -0.0034(9)
C9 0.0774(14) 0.0722(14) 0.0990(18) 0.0029(12) -0.0255(13) -0.0121(11)
C10 0.121(2) 0.0858(16) 0.102(2) -0.0215(15) -0.0427(18) -0.0124(17)
C11 0.135(3) 0.107(2) 0.0696(14) -0.0308(14) -0.0103(16) 0.0016(18)
C12 0.0902(15) 0.0808(14) 0.0609(11) -0.0108(11) 0.0024(11) -0.0039(12)

loop_
_atom_type_symbol
_atom_type_description
_atom_type_scat_dispersion_real
_atom_type_scat_dispersion_imag
_atom_type_scat_source
C C 0.0181 0.0091 'International Tables Vol C Tables 4.2.6.8 and 6.1.1.4'
H H 0.0000 0.0000 'International Tables Vol C Tables 4.2.6.8 and 6.1.1.4'
N N 0.0311 0.0180 'International Tables Vol C Tables 4.2.6.8 and 6.1.1.4'
S S 0.3331 0.5567 'International Tables Vol C Tables 4.2.6.8 and 6.1.1.4'

loop_
_geom_angle_atom_site_label_1
_geom_angle_atom_site_label_2
_geom_angle_atom_site_label_3
_geom_angle
_geom_angle_site_symmetry_1
_geom_angle_site_symmetry_3
C1 N1 C2 125.0(2) . .
C1 N1 H1N 121(2) . .
C2 N1 H1N 111(2) . .
C1 N2 N3 119.72(17) . .
C1 N2 H2N 121.4(16) . .
N3 N2 H2N 118.9(16) . .
C4 N3 N2 115.91(17) . .
N1 C1 N2 116.35(18) . .
N1 C1 S1 124.18(16) . .
N2 C1 S1 119.46(16) . .
N1 C2 C3 111.2(3) . .
N1 C2 H2A 109.4 . .
C3 C2 H2A 109.4 . .
N1 C2 H2B 109.4 . .
C3 C2 H2B 109.4 . .
H2A C2 H2B 108.0 . .
C2 C3 H3A 109.5 . .
C2 C3 H3B 109.5 . .
H3A C3 H3B 109.5 . .
C2 C3 H3C 109.5 . .
H3A C3 H3C 109.5 . .
H3B C3 H3C 109.5 . .
N3 C4 C5 120.61(18) . .
N3 C4 H4 119.7 . .
C5 C4 H4 119.7 . .
C6 C5 C4 122.65(17) . .
C6 C5 H5 118.7 . .
C4 C5 H5 118.7 . .
C5 C6 C7 126.97(17) . .
C5 C6 H6 116.5 . .
C7 C6 H6 116.5 . .
C12 C7 C8 117.99(19) . .
C12 C7 C6 119.22(18) . .
C8 C7 C6 122.79(17) . .
C9 C8 C7 121.1(2) . .
C9 C8 H8 119.4 . .
C7 C8 H8 119.4 . .
C10 C9 C8 120.3(2) . .
C10 C9 H9 119.9 . .
C8 C9 H9 119.9 . .
C9 C10 C11 120.2(2) . .
C9 C10 H10 119.9 . .
C11 C10 H10 119.9 . .
C10 C11 C12 120.2(3) . .
C10 C11 H11 119.9 . .
C12 C11 H11 119.9 . .
C7 C12 C11 120.2(3) . .
C7 C12 H12 119.9 . .
C11 C12 H12 119.9 . .

loop_
_geom_bond_atom_site_label_1
_geom_bond_atom_site_label_2
_geom_bond_distance
_geom_bond_site_symmetry_2
S1 C1 1.685(2) .
N1 C1 1.314(3) .
N1 C2 1.452(3) .
N1 H1N 0.859(10) .
N2 C1 1.347(3) .
N2 N3 1.377(2) .
N2 H2N 0.866(10) .
N3 C4 1.279(2) .
C2 C3 1.467(5) .
C2 H2A 0.9700 .
C2 H2B 0.9700 .
C3 H3A 0.9600 .
C3 H3B 0.9600 .
C3 H3C 0.9600 .
C4 C5 1.436(2) .
C4 H4 0.9300 .
C5 C6 1.333(2) .
C5 H5 0.9300 .
C6 C7 1.461(2) .
C6 H6 0.9300 .
C7 C12 1.384(3) .
C7 C8 1.386(3) .
C8 C9 1.374(3) .
C8 H8 0.9300 .
C9 C10 1.357(4) .
C9 H9 0.9300 .
C10 C11 1.362(5) .
C10 H10 0.9300 .
C11 C12 1.393(4) .
C11 H11 0.9300 .
C12 H12 0.9300 .

loop_
_geom_torsion_atom_site_label_1
_geom_torsion_atom_site_label_2
_geom_torsion_atom_site_label_3
_geom_torsion_atom_site_label_4
_geom_torsion
_geom_torsion_site_symmetry_1
_geom_torsion_site_symmetry_2
_geom_torsion_site_symmetry_3
_geom_torsion_site_symmetry_4
C1 N2 N3 C4 174.56(17) . . . .
C2 N1 C1 N2 175.2(3) . . . .
C2 N1 C1 S1 -6.1(4) . . . .
N3 N2 C1 N1 -1.3(3) . . . .
N3 N2 C1 S1 179.89(13) . . . .
C1 N1 C2 C3 154.8(3) . . . .
N2 N3 C4 C5 -179.71(15) . . . .
N3 C4 C5 C6 175.63(17) . . . .
C4 C5 C6 C7 179.69(17) . . . .
C5 C6 C7 C12 178.93(19) . . . .
C5 C6 C7 C8 -1.8(3) . . . .
C12 C7 C8 C9 1.4(3) . . . .
C6 C7 C8 C9 -177.88(18) . . . .
C7 C8 C9 C10 -1.0(3) . . . .
C8 C9 C10 C11 -0.3(4) . . . .
C9 C10 C11 C12 1.0(5) . . . .
C8 C7 C12 C11 -0.6(3) . . . .
C6 C7 C12 C11 178.7(2) . . . .
C10 C11 C12 C7 -0.6(4) . . . .
